data_7031790
loop_
_publ_author_name
'Williams, Ursula J.'
'Schneider, David'
'Dorfner, Walter L.'
'Maichle-M\"ossmer, C\"acilia'
'Carroll, Patrick J.'
'Anwander, Reiner'
'Schelter, Eric J.'

_publ_section_title
;
 Variation of electronic transitions and reduction potentials of
 cerium(iv) complexes.
;
_journal_issue 43
_journal_name_full 'Dalton transactions (Cambridge, England : 2003)'
_journal_page_first 16197
_journal_page_last 16206
_journal_paper_doi 10.1039/c4dt01386g
_journal_volume 43
_journal_year 2014
_chemical_formula_sum 'C16 H56 Ce K N4 Si8'
_chemical_formula_weight 708.59
_space_group_IT_number 15
_symmetry_cell_setting monoclinic
_symmetry_Int_Tables_number 15
_symmetry_space_group_name_Hall '-C 2yc'
_symmetry_space_group_name_H-M 'C 1 2/c 1'
_atom_sites_solution_hydrogens geom
_atom_sites_solution_primary direct
_audit_creation_method SHELXL-97
_cell_angle_alpha 90.00
_cell_angle_beta 106.2270(10)
_cell_angle_gamma 90.00
_cell_formula_units_Z 4
_cell_length_a 19.6084(7)
_cell_length_b 11.0986(4)
_cell_length_c 18.1627(6)
_cell_measurement_temperature 143(1)
_cell_volume 3795.2(2)
_computing_data_collection 'Bruker APEX2'
_computing_data_reduction 'Bruker SAINT'
_computing_structure_refinement 'SHELXL-97 (Sheldrick, 2008)'
_computing_structure_solution 'SHELXS-97 (Sheldrick, 2008)'
_diffrn_ambient_temperature 143(1)
_diffrn_measured_fraction_theta_full 0.999
_diffrn_measured_fraction_theta_max 0.999
_diffrn_measurement_device 'CCD Area Detector'
_diffrn_measurement_device_type 'Bruker APEXII'
_diffrn_measurement_method 'phi and omega scans'
_diffrn_radiation_monochromator graphite
_diffrn_radiation_source 'sealed tube'
_diffrn_radiation_type MoK\a
_diffrn_radiation_wavelength 0.71073
_diffrn_reflns_av_R_equivalents 0.0196
_diffrn_reflns_av_sigmaI/netI 0.0103
_diffrn_reflns_limit_h_max 25
_diffrn_reflns_limit_h_min -25
_diffrn_reflns_limit_k_max 14
_diffrn_reflns_limit_k_min -12
_diffrn_reflns_limit_l_max 22
_diffrn_reflns_limit_l_min -23
_diffrn_reflns_number 35784
_diffrn_reflns_theta_full 27.49
_diffrn_reflns_theta_max 27.49
_diffrn_reflns_theta_min 2.13
_exptl_absorpt_coefficient_mu 1.573
_exptl_absorpt_correction_T_max 0.7456
_exptl_absorpt_correction_T_min 0.6888
_exptl_absorpt_correction_type multi-scan
_exptl_absorpt_process_details '(SADABS; Sheldrick, 2007)'
_exptl_crystal_density_diffrn 1.240
_exptl_crystal_density_method 'not measured'
_exptl_crystal_F_000 1476
_exptl_crystal_size_max 0.35
_exptl_crystal_size_mid 0.22
_exptl_crystal_size_min 0.22
_refine_diff_density_max 0.488
_refine_diff_density_min -0.278
_refine_diff_density_rms 0.049
_refine_ls_extinction_method none
_refine_ls_goodness_of_fit_ref 1.125
_refine_ls_hydrogen_treatment mixed
_refine_ls_matrix_type full
_refine_ls_number_parameters 162
_refine_ls_number_reflns 4365
_refine_ls_number_restraints 0
_refine_ls_restrained_S_all 1.125
_refine_ls_R_factor_all 0.0175
_refine_ls_R_factor_gt 0.0158
_refine_ls_shift/su_max 0.001
_refine_ls_shift/su_mean 0.000
_refine_ls_structure_factor_coef Fsqd
_refine_ls_weighting_details 'calc w=1/[\s^2^(Fo^2^)+(0.0194P)^2^+2.8789P] where P=(Fo^2^+2Fc^2^)/3'
_refine_ls_weighting_scheme calc
_refine_ls_wR_factor_gt 0.0404
_refine_ls_wR_factor_ref 0.0419
_reflns_number_gt 4164
_reflns_number_total 4365
_reflns_threshold_expression >2sigma(I)
_cod_data_source_file c4dt01386g2.cif
_cod_data_source_block compound_2
_cod_depositor_comments 'Adding full bibliography for 7031790--7031794.cif.'
_cod_original_sg_symbol_H-M 'C 2/c      '
_cod_database_code 7031790

loop_
_symmetry_equiv_pos_as_xyz
'x, y, z'
'-x, y, -z+1/2'
'x+1/2, y+1/2, z'
'-x+1/2, y+1/2, -z+1/2'
'-x, -y, -z'
'x, -y, z-1/2'
'-x+1/2, -y+1/2, -z'
'x+1/2, -y+1/2, z-1/2'

loop_
_atom_site_label
_atom_site_type_symbol
_atom_site_fract_x
_atom_site_fract_y
_atom_site_fract_z
_atom_site_U_iso_or_equiv
_atom_site_adp_type
_atom_site_occupancy
_atom_site_symmetry_multiplicity
_atom_site_calc_flag
_atom_site_refinement_flags
Ce1 Ce 0.5000 0.426921(9) 0.2500 0.02141(4) Uani 1 2 d S
K1 K 0.5000 0.5000 0.0000 0.04105(11) Uani 1 2 d S
Si1 Si 0.55899(2) 0.22656(4) 0.15072(2) 0.03063(9) Uani 1 1 d .
Si2 Si 0.40226(2) 0.26356(4) 0.07153(2) 0.03109(9) Uani 1 1 d .
Si3 Si 0.38865(2) 0.63820(4) 0.14093(3) 0.03692(10) Uani 1 1 d .
Si4 Si 0.36333(2) 0.58208(4) 0.29581(2) 0.03055(9) Uani 1 1 d .
N1 N 0.48015(6) 0.29805(11) 0.13728(7) 0.0292(2) Uani 1 1 d .
N2 N 0.40210(7) 0.56273(11) 0.22445(8) 0.0315(3) Uani 1 1 d .
C1 C 0.60125(12) 0.2448(2) 0.07078(12) 0.0570(5) Uani 1 1 d .
H1a H 0.5676 0.2200 0.0223 0.085 Uiso 1 1 calc R
H1b H 0.6439 0.1944 0.0809 0.085 Uiso 1 1 calc R
H1c H 0.6143 0.3294 0.0673 0.085 Uiso 1 1 calc R
C2 C 0.56199(12) 0.06326(15) 0.17537(14) 0.0530(5) Uani 1 1 d .
H2a H 0.5434 0.0514 0.2196 0.079 Uiso 1 1 calc R
H2b H 0.6112 0.0347 0.1880 0.079 Uiso 1 1 calc R
H2c H 0.5330 0.0178 0.1315 0.079 Uiso 1 1 calc R
C3 C 0.40070(13) 0.11469(17) 0.02322(12) 0.0596(6) Uani 1 1 d .
H3a H 0.4402 0.1104 0.0001 0.089 Uiso 1 1 calc R
H3b H 0.3557 0.1056 -0.0169 0.089 Uiso 1 1 calc R
H3c H 0.4054 0.0500 0.0610 0.089 Uiso 1 1 calc R
C4 C 0.32445(10) 0.2688(2) 0.11155(11) 0.0593(6) Uani 1 1 d .
H4a H 0.3275 0.2019 0.1476 0.089 Uiso 1 1 calc R
H4b H 0.2805 0.2617 0.0697 0.089 Uiso 1 1 calc R
H4c H 0.3245 0.3454 0.1384 0.089 Uiso 1 1 calc R
C5 C 0.30104(12) 0.6105(3) 0.06967(14) 0.0775(8) Uani 1 1 d .
H5a H 0.2936 0.5235 0.0619 0.116 Uiso 1 1 calc R
H5b H 0.3004 0.6488 0.0208 0.116 Uiso 1 1 calc R
H5c H 0.2631 0.6445 0.0888 0.116 Uiso 1 1 calc R
C6 C 0.40439(19) 0.80320(18) 0.14924(15) 0.0848(9) Uani 1 1 d .
H6a H 0.3671 0.8416 0.1675 0.127 Uiso 1 1 calc R
H6b H 0.4036 0.8362 0.0989 0.127 Uiso 1 1 calc R
H6c H 0.4508 0.8190 0.1857 0.127 Uiso 1 1 calc R
C7 C 0.35898(14) 0.74048(18) 0.32695(12) 0.0626(6) Uani 1 1 d .
H7a H 0.4063 0.7768 0.3384 0.094 Uiso 1 1 calc R
H7b H 0.3423 0.7422 0.3730 0.094 Uiso 1 1 calc R
H7c H 0.3260 0.7860 0.2859 0.094 Uiso 1 1 calc R
C8 C 0.27477(11) 0.5117(3) 0.27899(15) 0.0716(7) Uani 1 1 d .
H8a H 0.2403 0.5552 0.2381 0.107 Uiso 1 1 calc R
H8b H 0.2599 0.5151 0.3262 0.107 Uiso 1 1 calc R
H8c H 0.2771 0.4274 0.2638 0.107 Uiso 1 1 calc R
H9 H 0.6056(10) 0.2851(17) 0.2150(11) 0.045(5) Uiso 1 1 d .
H10 H 0.3888(9) 0.3503(16) 0.0128(10) 0.039(5) Uiso 1 1 d .
H11 H 0.4408(11) 0.5919(17) 0.1069(12) 0.050(6) Uiso 1 1 d .
H12 H 0.4096(9) 0.5200(16) 0.3616(10) 0.036(4) Uiso 1 1 d .

loop_
_atom_site_aniso_label
_atom_site_aniso_U_11
_atom_site_aniso_U_22
_atom_site_aniso_U_33
_atom_site_aniso_U_23
_atom_site_aniso_U_13
_atom_site_aniso_U_12
Ce1 0.02289(6) 0.01854(6) 0.02365(6) 0.000 0.00794(4) 0.000
K1 0.0406(3) 0.0520(3) 0.0325(2) -0.0070(2) 0.0134(2) 0.0020(2)
Si1 0.0346(2) 0.02587(19) 0.0338(2) -0.00003(15) 0.01340(16) 0.00555(16)
Si2 0.0363(2) 0.0283(2) 0.02604(19) 0.00009(15) 0.00440(16) -0.00548(16)
Si3 0.0440(2) 0.0310(2) 0.0414(2) 0.00688(18) 0.02139(19) 0.01253(18)
Si4 0.0290(2) 0.0311(2) 0.0321(2) 0.00024(15) 0.00944(16) 0.00578(15)
N1 0.0299(6) 0.0241(6) 0.0329(6) -0.0047(5) 0.0078(5) 0.0004(5)
N2 0.0313(6) 0.0285(6) 0.0369(7) 0.0021(5) 0.0132(5) 0.0069(5)
C1 0.0666(13) 0.0570(12) 0.0612(12) 0.0037(10) 0.0406(10) 0.0153(10)
C2 0.0578(12) 0.0305(9) 0.0723(13) 0.0070(8) 0.0209(10) 0.0114(8)
C3 0.0822(15) 0.0325(9) 0.0484(11) -0.0077(8) -0.0074(10) -0.0078(9)
C4 0.0354(9) 0.0998(17) 0.0393(9) -0.0010(10) 0.0049(7) -0.0182(10)
C5 0.0506(12) 0.110(2) 0.0657(14) 0.0436(15) 0.0069(10) 0.0176(13)
C6 0.172(3) 0.0319(10) 0.0718(15) 0.0089(10) 0.0690(18) 0.0071(14)
C7 0.1066(18) 0.0388(10) 0.0556(12) 0.0001(9) 0.0445(12) 0.0171(11)
C8 0.0374(10) 0.106(2) 0.0786(15) -0.0218(14) 0.0285(10) -0.0134(12)

loop_
_atom_type_symbol
_atom_type_description
_atom_type_scat_dispersion_real
_atom_type_scat_dispersion_imag
_atom_type_scat_source
C C 0.0033 0.0016 'International Tables Vol C Tables 4.2.6.8 and 6.1.1.4'
H H 0.0000 0.0000 'International Tables Vol C Tables 4.2.6.8 and 6.1.1.4'
N N 0.0061 0.0033 'International Tables Vol C Tables 4.2.6.8 and 6.1.1.4'
Si Si 0.0817 0.0704 'International Tables Vol C Tables 4.2.6.8 and 6.1.1.4'
K K 0.2009 0.2494 'International Tables Vol C Tables 4.2.6.8 and 6.1.1.4'
Ce Ce -0.2486 2.6331 'International Tables Vol C Tables 4.2.6.8 and 6.1.1.4'

loop_
_geom_angle_atom_site_label_1
_geom_angle_atom_site_label_2
_geom_angle_atom_site_label_3
_geom_angle
_geom_angle_site_symmetry_1
_geom_angle_site_symmetry_3
N2 Ce1 N2 101.49(6) 2_655 .
N2 Ce1 N1 106.07(4) 2_655 2_655
N2 Ce1 N1 117.75(4) . 2_655
N2 Ce1 N1 117.75(4) 2_655 .
N2 Ce1 N1 106.07(4) . .
N1 Ce1 N1 108.16(6) 2_655 .
N1 K1 N1 180.0 . 5_665
N1 Si1 C2 117.16(8) . .
N1 Si1 C1 114.93(8) . .
C2 Si1 C1 107.45(10) . .
N1 Si2 C4 113.06(7) . .
N1 Si2 C3 115.04(8) . .
C4 Si2 C3 107.62(11) . .
N2 Si3 C6 115.84(9) . .
N2 Si3 C5 115.10(9) . .
C6 Si3 C5 108.61(14) . .
N2 Si4 C8 114.98(9) . .
N2 Si4 C7 115.03(8) . .
C8 Si4 C7 109.24(12) . .
Si1 N1 Si2 126.94(7) . .
Si1 N1 Ce1 103.22(6) . .
Si2 N1 Ce1 128.59(6) . .
Si1 N1 K1 97.22(5) . .
Si2 N1 K1 84.22(5) . .
Ce1 N1 K1 101.64(4) . .
Si3 N2 Si4 129.46(8) . .
Si3 N2 Ce1 113.84(6) . .
Si4 N2 Ce1 116.22(6) . .

loop_
_geom_bond_atom_site_label_1
_geom_bond_atom_site_label_2
_geom_bond_distance
_geom_bond_site_symmetry_2
Ce1 N2 2.3820(12) 2_655
Ce1 N2 2.3821(12) .
Ce1 N1 2.4379(12) 2_655
Ce1 N1 2.4379(12) .
K1 N1 3.4546(12) .
K1 N1 3.4546(12) 5_665
Si1 N1 1.6935(12) .
Si1 C2 1.8639(17) .
Si1 C1 1.8730(18) .
Si2 N1 1.6988(13) .
Si2 C4 1.865(2) .
Si2 C3 1.8670(19) .
Si3 N2 1.6878(13) .
Si3 C6 1.856(2) .
Si3 C5 1.865(2) .
Si4 N2 1.6897(13) .
Si4 C8 1.850(2) .
Si4 C7 1.8560(19) .
